data_7108217
loop_
_publ_author_name
'David Zopes'
'Corinna Hegemann'
'Wieland Tyrra'
'Sanjay Mathur'

_publ_section_title
;
 [(CF3)4Au2(C5H5N)2] -- a new alkyl gold(II) derivative with a very short
 Au-Au bond
;
_journal_name_full Chem.Commun.
_journal_page_first 8805
_journal_paper_doi 10.1039/c2cc33735e
_journal_volume 48
_journal_year 2012
_chemical_formula_moiety 'C14 H10 Au2 F12 N2'
_chemical_formula_sum 'C14 H10 Au2 F12 N2'
_chemical_formula_weight 828.17
_chemical_name_systematic
;
?
;
_space_group_IT_number 15
_symmetry_cell_setting monoclinic
_symmetry_space_group_name_Hall '-C 2yc'
_symmetry_space_group_name_H-M 'C 1 2/c 1'
_atom_sites_solution_hydrogens geom
_atom_sites_solution_primary direct
_atom_sites_solution_secondary difmap
_audit_creation_method SHELXL-97
_cell_angle_alpha 90.00
_cell_angle_beta 106.369(19)
_cell_angle_gamma 90.00
_cell_formula_units_Z 4
_cell_length_a 15.891(4)
_cell_length_b 10.750(2)
_cell_length_c 12.404(3)
_cell_measurement_reflns_used 6740
_cell_measurement_temperature 293(2)
_cell_measurement_theta_max 29.54
_cell_measurement_theta_min 2.32
_cell_volume 2033.1(8)
_computing_cell_refinement 'X-Area (Stoe & Cie, 2001)'
_computing_data_collection 'X-Area (Stoe & Cie, 2001)'
_computing_data_reduction 'X-Area (Stoe & Cie, 2001)'
_computing_structure_refinement 'SHELXL-97 (Sheldrick, 1997)'
_computing_structure_solution 'SHELXS-97 (Sheldrick, 1990)'
_diffrn_ambient_temperature 293(2)
_diffrn_detector_area_resol_mean 'not measured'
_diffrn_measured_fraction_theta_full 0.979
_diffrn_measured_fraction_theta_max 0.979
_diffrn_measurement_device_type 'IPDS II (Stoe & Cie)'
_diffrn_measurement_method '\w and \f scans'
_diffrn_radiation_monochromator graphite
_diffrn_radiation_source 'fine-focus sealed tube'
_diffrn_radiation_type MoK\a
_diffrn_radiation_wavelength 0.71073
_diffrn_reflns_av_R_equivalents 0.1043
_diffrn_reflns_av_sigmaI/netI 0.0878
_diffrn_reflns_limit_h_max 21
_diffrn_reflns_limit_h_min -21
_diffrn_reflns_limit_k_max 14
_diffrn_reflns_limit_k_min -14
_diffrn_reflns_limit_l_max 17
_diffrn_reflns_limit_l_min -17
_diffrn_reflns_number 10839
_diffrn_reflns_theta_full 29.54
_diffrn_reflns_theta_max 29.54
_diffrn_reflns_theta_min 2.32
_diffrn_standards_decay_% 'not measured'
_diffrn_standards_interval_count 'not measured'
_diffrn_standards_interval_time 'not measured'
_diffrn_standards_number 'not measured'
_exptl_absorpt_coefficient_mu 14.524
_exptl_absorpt_correction_T_max 0.1684
_exptl_absorpt_correction_T_min 0.0663
_exptl_absorpt_correction_type numerical
_exptl_absorpt_process_details
;
The absorption correction (X-RED; Stoe & Cie, 2001)
was performed after optimizing the crystal shape
using X-SHAPE (Stoe & Cie, 1999).
;
_exptl_crystal_colour colourless
_exptl_crystal_density_diffrn 2.706
_exptl_crystal_density_meas ?
_exptl_crystal_density_method 'not measured'
_exptl_crystal_description column
_exptl_crystal_F_000 1496
_exptl_crystal_size_max 0.52
_exptl_crystal_size_mid 0.26
_exptl_crystal_size_min 0.1
_refine_diff_density_max 1.082
_refine_diff_density_min -1.220
_refine_diff_density_rms 0.176
_refine_ls_extinction_coef 'not measured'
_refine_ls_extinction_method none
_refine_ls_goodness_of_fit_ref 0.806
_refine_ls_hydrogen_treatment constr
_refine_ls_matrix_type full
_refine_ls_number_parameters 136
_refine_ls_number_reflns 2780
_refine_ls_number_restraints 0
_refine_ls_restrained_S_all 0.806
_refine_ls_R_factor_all 0.0942
_refine_ls_R_factor_gt 0.0367
_refine_ls_shift/su_max 0.001
_refine_ls_shift/su_mean 0.000
_refine_ls_structure_factor_coef Fsqd
_refine_ls_weighting_details 'calc w=1/[\s^2^(Fo^2^)+(0.0299P)^2^+0.0000P] where P=(Fo^2^+2Fc^2^)/3'
_refine_ls_weighting_scheme calc
_refine_ls_wR_factor_gt 0.0722
_refine_ls_wR_factor_ref 0.0849
_reflns_number_gt 1403
_reflns_number_total 2780
_reflns_threshold_expression >2sigma(I)
_cod_data_source_file c2cc33735e.txt
_cod_data_source_block AuII
_cod_depositor_comments
;
The following automatic conversions were performed:

'_exptl_crystal_density_meas' value 'not measured' was changed to '?'
- the value is perceived as not measured.

Automatic conversion script
Id: cif_fix_values 3008 2015-01-20 13:52:24Z robertas 
;
_cod_original_sg_symbol_H-M 'C 2/c'
_cod_database_code 7108217

loop_
_symmetry_equiv_pos_as_xyz
'x, y, z'
'-x, y, -z+1/2'
'x+1/2, y+1/2, z'
'-x+1/2, y+1/2, -z+1/2'
'-x, -y, -z'
'x, -y, z-1/2'
'-x+1/2, -y+1/2, -z'
'x+1/2, -y+1/2, z-1/2'

loop_
_atom_site_label
_atom_site_type_symbol
_atom_site_fract_x
_atom_site_fract_y
_atom_site_fract_z
_atom_site_U_iso_or_equiv
_atom_site_adp_type
_atom_site_occupancy
_atom_site_symmetry_multiplicity
_atom_site_calc_flag
_atom_site_refinement_flags
Au1 Au 0.57608(2) 0.20796(4) 0.73924(3) 0.05818(13) Uani 1 1 d .
C11 C 0.7725(8) 0.2450(11) 0.7879(9) 0.090(4) Uani 1 1 d .
H11 H 0.7650 0.2886 0.8493 0.108 Uiso 1 1 calc R
N11 N 0.7032(5) 0.1964(8) 0.7162(6) 0.063(2) Uani 1 1 d .
C2 C 0.5404(8) 0.3411(12) 0.6173(9) 0.080(3) Uani 1 1 d .
C1 C 0.6137(9) 0.0788(11) 0.8635(9) 0.085(4) Uani 1 1 d .
F23 F 0.5377(6) 0.2975(9) 0.5147(5) 0.141(3) Uani 1 1 d .
F11 F 0.6650(6) -0.0001(10) 0.8538(8) 0.156(4) Uani 1 1 d .
F22 F 0.6008(6) 0.4270(8) 0.6235(8) 0.153(4) Uani 1 1 d .
F12 F 0.6518(10) 0.1212(11) 0.9603(7) 0.233(7) Uani 1 1 d .
F21 F 0.4674(6) 0.4005(10) 0.6003(8) 0.185(6) Uani 1 1 d .
C12 C 0.8561(6) 0.2340(14) 0.7760(10) 0.095(4) Uani 1 1 d .
H12 H 0.9037 0.2697 0.8285 0.114 Uiso 1 1 calc R
F13 F 0.5554(6) 0.0122(13) 0.8934(11) 0.226(7) Uani 1 1 d .
C15 C 0.7164(6) 0.1332(12) 0.6293(8) 0.079(3) Uani 1 1 d .
H15 H 0.6690 0.0953 0.5784 0.095 Uiso 1 1 calc R
C14 C 0.7978(7) 0.1231(14) 0.6136(10) 0.092(4) Uani 1 1 d .
H14 H 0.8041 0.0821 0.5503 0.111 Uiso 1 1 calc R
C13 C 0.8678(7) 0.1706(14) 0.6867(11) 0.095(4) Uani 1 1 d .
H13 H 0.9234 0.1608 0.6772 0.114 Uiso 1 1 calc R

loop_
_atom_site_aniso_label
_atom_site_aniso_U_11
_atom_site_aniso_U_22
_atom_site_aniso_U_33
_atom_site_aniso_U_23
_atom_site_aniso_U_13
_atom_site_aniso_U_12
Au1 0.0642(2) 0.0713(3) 0.04090(15) 0.0022(2) 0.01789(13) 0.0016(3)
C11 0.086(8) 0.118(11) 0.066(6) -0.024(7) 0.023(6) -0.018(7)
N11 0.060(5) 0.073(6) 0.056(4) -0.013(5) 0.017(4) -0.013(4)
C2 0.098(8) 0.084(8) 0.067(6) 0.028(6) 0.038(6) 0.004(7)
C1 0.135(10) 0.073(9) 0.052(6) 0.024(6) 0.031(7) 0.027(8)
F23 0.197(8) 0.169(9) 0.056(4) 0.033(5) 0.032(4) 0.021(7)
F11 0.188(9) 0.160(10) 0.140(8) 0.063(7) 0.081(7) 0.072(8)
F22 0.188(9) 0.114(7) 0.136(7) 0.049(6) 0.015(6) -0.050(6)
F12 0.43(2) 0.143(9) 0.066(5) 0.015(6) -0.021(8) 0.022(12)
F21 0.189(9) 0.214(11) 0.202(9) 0.151(9) 0.137(8) 0.135(9)
C12 0.056(6) 0.132(13) 0.080(8) 0.005(7) -0.008(6) -0.016(6)
F13 0.113(7) 0.269(15) 0.286(14) 0.222(13) 0.041(8) 0.012(7)
C15 0.069(6) 0.114(10) 0.053(5) -0.015(6) 0.016(5) 0.005(7)
C14 0.075(7) 0.132(11) 0.079(7) -0.016(8) 0.035(6) 0.010(8)
C13 0.060(7) 0.145(14) 0.080(7) 0.017(8) 0.021(6) 0.014(7)

loop_
_atom_type_symbol
_atom_type_description
_atom_type_scat_dispersion_real
_atom_type_scat_dispersion_imag
_atom_type_scat_source
C C 0.0033 0.0016 'International Tables Vol C Tables 4.2.6.8 and 6.1.1.4'
H H 0.0000 0.0000 'International Tables Vol C Tables 4.2.6.8 and 6.1.1.4'
N N 0.0061 0.0033 'International Tables Vol C Tables 4.2.6.8 and 6.1.1.4'
F F 0.0171 0.0103 'International Tables Vol C Tables 4.2.6.8 and 6.1.1.4'
Au Au -2.0133 8.8022 'International Tables Vol C Tables 4.2.6.8 and 6.1.1.4'

loop_
_geom_angle_atom_site_label_1
_geom_angle_atom_site_label_2
_geom_angle_atom_site_label_3
_geom_angle
_geom_angle_site_symmetry_3
C1 Au1 C2 178.5(5) .
C1 Au1 N11 88.6(4) .
C2 Au1 N11 91.0(4) .
C1 Au1 Au1 90.3(4) 2_656
C2 Au1 Au1 90.2(3) 2_656
N11 Au1 Au1 176.3(2) 2_656
N11 C11 C12 122.8(10) .
N11 C11 H11 118.6 .
C12 C11 H11 118.6 .
C11 N11 C15 117.1(8) .
C11 N11 Au1 122.3(7) .
C15 N11 Au1 120.6(6) .
F21 C2 F22 105.7(11) .
F21 C2 F23 103.3(10) .
F22 C2 F23 97.3(8) .
F21 C2 Au1 121.2(7) .
F22 C2 Au1 113.7(8) .
F23 C2 Au1 112.6(9) .
F11 C1 F12 101.0(13) .
F11 C1 F13 101.4(12) .
F12 C1 F13 96.7(11) .
F11 C1 Au1 117.8(8) .
F12 C1 Au1 115.6(10) .
F13 C1 Au1 120.6(10) .
C13 C12 C11 119.1(11) .
C13 C12 H12 120.4 .
C11 C12 H12 120.4 .
N11 C15 C14 121.6(10) .
N11 C15 H15 119.2 .
C14 C15 H15 119.2 .
C13 C14 C15 121.2(11) .
C13 C14 H14 119.4 .
C15 C14 H14 119.4 .
C14 C13 C12 118.1(10) .
C14 C13 H13 121.0 .
C12 C13 H13 121.0 .

loop_
_geom_bond_atom_site_label_1
_geom_bond_atom_site_label_2
_geom_bond_distance
_geom_bond_site_symmetry_2
Au1 C1 2.035(10) .
Au1 C2 2.043(10) .
Au1 N11 2.123(7) .
Au1 Au1 2.5062(9) 2_656
C11 N11 1.313(12) .
C11 C12 1.383(15) .
C11 H11 0.9300 .
N11 C15 1.340(11) .
C2 F21 1.288(12) .
C2 F22 1.319(13) .
C2 F23 1.346(13) .
C1 F11 1.207(12) .
C1 F12 1.267(14) .
C1 F13 1.304(14) .
C12 C13 1.357(17) .
C12 H12 0.9300 .
C15 C14 1.365(12) .
C15 H15 0.9300 .
C14 C13 1.324(15) .
C14 H14 0.9300 .
C13 H13 0.9300 .
